data_1502526
loop_
_publ_author_name
'Teng, Huai-Long'
'Luo, Fei-Long'
'Tao, Hai-Yan'
'Wang, Chun-Jiang'

_publ_section_title
;
 A facile Cu(I)/BINAP-catalyzed asymmetric approach to functionalized
 pyroglutamate derivatives bearing a unique quaternary stereogenic center.
;
_journal_issue 20
_journal_name_full 'Organic letters'
_journal_page_first 5600
_journal_page_last 5603
_journal_paper_doi 10.1021/ol202326j
_journal_volume 13
_journal_year 2011
_chemical_absolute_configuration 10S
_chemical_formula_sum 'C25 H26 Br N O5'
_chemical_formula_weight 500.38
_chemical_name_systematic
; 
 ? 
;
_space_group_IT_number 19
_symmetry_cell_setting orthorhombic
_symmetry_space_group_name_Hall 'P 2ac 2ab'
_symmetry_space_group_name_H-M 'P 21 21 21'
_atom_sites_solution_hydrogens geom
_atom_sites_solution_primary direct
_atom_sites_solution_secondary difmap
_audit_creation_method SHELXL-97
_cell_angle_alpha 90.00
_cell_angle_beta 90.00
_cell_angle_gamma 90.00
_cell_formula_units_Z 4
_cell_length_a 7.8787(15)
_cell_length_b 11.789(2)
_cell_length_c 26.185(5)
_cell_measurement_temperature 293(2)
_cell_volume 2432.1(8)
_computing_cell_refinement 'Bruker SMART'
_computing_data_collection 'Bruker SMART'
_computing_data_reduction 'Bruker SAINT'
_computing_molecular_graphics 'Bruker SHELXTL'
_computing_publication_material 'Bruker SHELXTL'
_computing_structure_refinement 'SHELXL-97 (Sheldrick, 1997)'
_computing_structure_solution 'SHELXS-97 (Sheldrick, 1990)'
_diffrn_ambient_temperature 293(2)
_diffrn_measured_fraction_theta_full 0.998
_diffrn_measured_fraction_theta_max 0.998
_diffrn_radiation_monochromator graphite
_diffrn_radiation_source 'fine-focus sealed tube'
_diffrn_radiation_type MoK\a
_diffrn_radiation_wavelength 0.71073
_diffrn_reflns_av_R_equivalents 0.0358
_diffrn_reflns_av_sigmaI/netI 0.0711
_diffrn_reflns_limit_h_max 9
_diffrn_reflns_limit_h_min -9
_diffrn_reflns_limit_k_max 9
_diffrn_reflns_limit_k_min -14
_diffrn_reflns_limit_l_max 32
_diffrn_reflns_limit_l_min -32
_diffrn_reflns_number 13537
_diffrn_reflns_theta_full 26.00
_diffrn_reflns_theta_max 26.00
_diffrn_reflns_theta_min 2.32
_exptl_absorpt_coefficient_mu 1.725
_exptl_absorpt_correction_T_max 0.6438
_exptl_absorpt_correction_T_min 0.6084
_exptl_absorpt_correction_type multi-scan
_exptl_absorpt_process_details SADABS
_exptl_crystal_colour colourless
_exptl_crystal_density_diffrn 1.367
_exptl_crystal_density_method 'not measured'
_exptl_crystal_description block
_exptl_crystal_F_000 1032
_exptl_crystal_size_max 0.32
_exptl_crystal_size_mid 0.29
_exptl_crystal_size_min 0.28
_refine_diff_density_max 0.336
_refine_diff_density_min -0.279
_refine_diff_density_rms 0.039
_refine_ls_abs_structure_details 'Flack H D (1983), Acta Cryst. A39, 876-881'
_refine_ls_abs_structure_Flack -0.002(12)
_refine_ls_extinction_method none
_refine_ls_goodness_of_fit_ref 1.010
_refine_ls_hydrogen_treatment constr
_refine_ls_matrix_type full
_refine_ls_number_parameters 293
_refine_ls_number_reflns 4784
_refine_ls_number_restraints 0
_refine_ls_restrained_S_all 1.010
_refine_ls_R_factor_all 0.1036
_refine_ls_R_factor_gt 0.0420
_refine_ls_shift/su_max 0.001
_refine_ls_shift/su_mean 0.000
_refine_ls_structure_factor_coef Fsqd
_refine_ls_weighting_details 'calc w=1/[\s^2^(Fo^2^)+(0.0265P)^2^+0.7470P] where P=(Fo^2^+2Fc^2^)/3'
_refine_ls_weighting_scheme calc
_refine_ls_wR_factor_gt 0.0908
_refine_ls_wR_factor_ref 0.1116
_reflns_number_gt 2612
_reflns_number_total 4784
_reflns_threshold_expression >2sigma(I)
_cod_data_source_file ol202326j_si_002.cif
_cod_data_source_block 110615thl_0m
_cod_depositor_comments
;
The following automatic conversions were performed:

'_symmetry_cell_setting' value 'Orthorhombic' changed to
'orthorhombic' according to
/home/saulius/struct/CIF-dictionaries/cif_core.dic dictionary named
'cif_core.dic' version 2.4.1 from 2010-06-29.

Automatic conversion script
Id: cif_fix_values 1715 2011-07-08 13:25:40Z adriana 
;
_cod_original_sg_symbol_H-M P2(1)2(1)2(1)
_cod_database_code 1502526

loop_
_symmetry_equiv_pos_as_xyz
'x, y, z'
'-x+1/2, -y, z+1/2'
'-x, y+1/2, -z+1/2'
'x+1/2, -y+1/2, -z'

loop_
_atom_site_label
_atom_site_type_symbol
_atom_site_fract_x
_atom_site_fract_y
_atom_site_fract_z
_atom_site_U_iso_or_equiv
_atom_site_adp_type
_atom_site_occupancy
_atom_site_symmetry_multiplicity
_atom_site_calc_flag
_atom_site_refinement_flags
Br1 Br -0.50202(9) 1.40460(5) 0.94152(2) 0.1126(3) Uani 1 1 d .
C1 C -0.3173(6) 1.3032(4) 0.93448(17) 0.0739(12) Uani 1 1 d .
C2 C -0.3464(6) 1.1931(4) 0.92124(17) 0.0765(13) Uani 1 1 d .
H2 H -0.4568 1.1666 0.9174 0.092 Uiso 1 1 calc R
C3 C -0.2116(6) 1.1220(4) 0.91368(16) 0.0704(12) Uani 1 1 d .
H3 H -0.2320 1.0471 0.9043 0.085 Uiso 1 1 calc R
C4 C -0.0454(5) 1.1583(3) 0.91961(14) 0.0597(11) Uani 1 1 d .
C5 C -0.0201(7) 1.2701(4) 0.93489(16) 0.0799(12) Uani 1 1 d .
H5 H 0.0897 1.2958 0.9408 0.096 Uiso 1 1 calc R
C6 C -0.1549(7) 1.3435(4) 0.94143(19) 0.0852(14) Uani 1 1 d .
H6 H -0.1363 1.4188 0.9504 0.102 Uiso 1 1 calc R
C7 C 0.1006(5) 1.0886(4) 0.90829(15) 0.0616(11) Uani 1 1 d .
H7 H 0.2030 1.1185 0.9197 0.074 Uiso 1 1 calc R
C8 C 0.1152(5) 0.9888(3) 0.88442(15) 0.0520(10) Uani 1 1 d .
C9 C -0.0188(5) 0.9144(3) 0.86213(14) 0.0566(9) Uani 1 1 d .
H9A H -0.0918 0.9573 0.8394 0.068 Uiso 1 1 calc R
H9B H -0.0879 0.8810 0.8889 0.068 Uiso 1 1 calc R
C10 C 0.0773(4) 0.8222(3) 0.83262(14) 0.0529(10) Uani 1 1 d .
C11 C 0.2833(5) 0.9392(3) 0.87469(15) 0.0576(10) Uani 1 1 d .
C12 C 0.0060(5) 0.7040(3) 0.84434(13) 0.0580(9) Uani 1 1 d .
H12A H -0.1118 0.7015 0.8337 0.070 Uiso 1 1 calc R
H12B H 0.0677 0.6485 0.8242 0.070 Uiso 1 1 calc R
C13 C 0.0161(6) 0.6705(3) 0.89994(15) 0.0578(10) Uani 1 1 d .
C14 C -0.1256(6) 0.6787(4) 0.93083(19) 0.0758(13) Uani 1 1 d .
H14 H -0.2286 0.7026 0.9172 0.091 Uiso 1 1 calc R
C15 C -0.1137(8) 0.6511(4) 0.9823(2) 0.0913(17) Uani 1 1 d .
H15 H -0.2086 0.6577 1.0032 0.110 Uiso 1 1 calc R
C16 C 0.0368(8) 0.6142(4) 1.0026(2) 0.0946(16) Uani 1 1 d .
H16 H 0.0444 0.5962 1.0371 0.114 Uiso 1 1 calc R
C17 C 0.1725(8) 0.6042(5) 0.9723(2) 0.0919(15) Uani 1 1 d .
H17 H 0.2748 0.5796 0.9862 0.110 Uiso 1 1 calc R
C18 C 0.1640(6) 0.6298(4) 0.92100(18) 0.0731(13) Uani 1 1 d .
H18 H 0.2590 0.6195 0.9005 0.088 Uiso 1 1 calc R
C19 C 0.0714(5) 0.8555(5) 0.77540(17) 0.0688(12) Uani 1 1 d .
C20 C -0.0331(8) 0.8189(6) 0.69375(17) 0.136(2) Uani 1 1 d .
H20A H -0.1206 0.8744 0.6883 0.204 Uiso 1 1 calc R
H20B H -0.0572 0.7525 0.6738 0.204 Uiso 1 1 calc R
H20C H 0.0743 0.8499 0.6836 0.204 Uiso 1 1 calc R
C21 C 0.3916(5) 0.7766(4) 0.82760(17) 0.0631(12) Uani 1 1 d .
C22 C 0.4438(5) 0.6266(4) 0.76420(19) 0.0725(13) Uani 1 1 d .
C23 C 0.5757(6) 0.6883(5) 0.7346(2) 0.1015(18) Uani 1 1 d .
H23A H 0.5220 0.7403 0.7114 0.152 Uiso 1 1 calc R
H23B H 0.6425 0.6348 0.7155 0.152 Uiso 1 1 calc R
H23C H 0.6478 0.7295 0.7576 0.152 Uiso 1 1 calc R
C24 C 0.3200(6) 0.5684(5) 0.7287(2) 0.1030(18) Uani 1 1 d .
H24A H 0.2321 0.5328 0.7485 0.155 Uiso 1 1 calc R
H24B H 0.3787 0.5119 0.7091 0.155 Uiso 1 1 calc R
H24C H 0.2706 0.6234 0.7062 0.155 Uiso 1 1 calc R
C25 C 0.5219(8) 0.5447(4) 0.8027(2) 0.1090(17) Uani 1 1 d .
H25A H 0.6000 0.5849 0.8242 0.164 Uiso 1 1 calc R
H25B H 0.5811 0.4856 0.7849 0.164 Uiso 1 1 calc R
H25C H 0.4337 0.5119 0.8233 0.164 Uiso 1 1 calc R
N1 N 0.2572(4) 0.8378(3) 0.84843(13) 0.0545(8) Uani 1 1 d .
O1 O 0.4198(3) 0.9781(2) 0.88537(11) 0.0737(8) Uani 1 1 d .
O2 O 0.1437(5) 0.9340(4) 0.75881(13) 0.1109(14) Uani 1 1 d .
O3 O -0.0270(4) 0.7879(3) 0.74880(10) 0.0881(9) Uani 1 1 d .
O4 O 0.5358(4) 0.7843(3) 0.84180(13) 0.0876(10) Uani 1 1 d .
O5 O 0.3335(3) 0.7079(3) 0.79126(11) 0.0707(8) Uani 1 1 d .

loop_
_atom_site_aniso_label
_atom_site_aniso_U_11
_atom_site_aniso_U_22
_atom_site_aniso_U_33
_atom_site_aniso_U_23
_atom_site_aniso_U_13
_atom_site_aniso_U_12
Br1 0.1202(5) 0.0975(4) 0.1201(4) -0.0013(3) 0.0185(4) 0.0465(4)
C1 0.091(4) 0.061(3) 0.070(3) -0.002(3) 0.010(3) 0.015(3)
C2 0.065(3) 0.075(3) 0.089(3) -0.009(3) 0.011(2) 0.000(3)
C3 0.069(3) 0.056(3) 0.086(3) -0.014(2) 0.012(2) -0.006(2)
C4 0.063(3) 0.056(3) 0.060(2) -0.008(2) -0.001(2) 0.003(2)
C5 0.087(3) 0.062(3) 0.091(3) -0.020(2) 0.000(3) -0.001(3)
C6 0.103(4) 0.056(3) 0.097(4) -0.014(3) 0.004(3) 0.004(3)
C7 0.054(2) 0.064(3) 0.067(3) -0.010(2) -0.008(2) -0.005(2)
C8 0.052(2) 0.045(2) 0.059(2) 0.005(2) -0.0045(19) -0.0009(19)
C9 0.047(2) 0.049(2) 0.073(2) -0.003(2) 0.000(2) 0.003(2)
C10 0.038(2) 0.059(2) 0.062(3) -0.008(2) -0.0071(18) -0.0041(18)
C11 0.054(3) 0.056(3) 0.063(3) 0.003(2) -0.011(2) -0.005(2)
C12 0.044(2) 0.059(2) 0.071(2) -0.014(2) 0.001(2) -0.007(2)
C13 0.056(2) 0.042(2) 0.075(3) -0.0080(19) 0.016(2) 0.003(2)
C14 0.079(3) 0.062(3) 0.086(4) -0.001(3) 0.021(3) 0.000(2)
C15 0.106(4) 0.073(3) 0.095(4) 0.002(3) 0.046(3) 0.009(3)
C16 0.113(5) 0.087(4) 0.083(3) 0.009(3) 0.014(4) 0.017(4)
C17 0.097(4) 0.089(4) 0.090(4) 0.005(3) 0.006(3) 0.020(3)
C18 0.073(3) 0.069(3) 0.078(3) 0.000(3) 0.019(2) 0.013(3)
C19 0.042(2) 0.096(4) 0.068(3) -0.003(3) -0.008(2) 0.002(2)
C20 0.126(5) 0.230(7) 0.052(3) -0.003(4) -0.004(3) -0.015(6)
C21 0.045(3) 0.063(3) 0.082(3) -0.011(2) -0.007(2) -0.001(2)
C22 0.049(3) 0.077(3) 0.092(3) -0.025(3) 0.011(2) 0.000(2)
C23 0.075(4) 0.111(4) 0.118(4) -0.018(4) 0.035(3) -0.023(3)
C24 0.075(3) 0.116(4) 0.118(4) -0.056(4) 0.012(3) -0.013(3)
C25 0.108(4) 0.085(3) 0.133(4) -0.020(3) 0.017(4) 0.022(4)
N1 0.0391(17) 0.049(2) 0.075(2) -0.0107(17) -0.0096(16) -0.0001(15)
O1 0.0518(18) 0.074(2) 0.095(2) -0.0201(17) -0.0169(16) -0.0073(15)
O2 0.104(3) 0.132(3) 0.096(3) 0.037(2) -0.005(2) -0.042(3)
O3 0.063(2) 0.139(3) 0.0623(18) -0.0101(19) -0.0031(16) -0.015(2)
O4 0.0471(18) 0.092(2) 0.123(2) -0.034(2) -0.0217(17) 0.0028(17)
O5 0.0389(15) 0.081(2) 0.093(2) -0.0320(18) 0.0008(14) 0.0014(15)

loop_
_atom_type_symbol
_atom_type_description
_atom_type_scat_dispersion_real
_atom_type_scat_dispersion_imag
_atom_type_scat_source
C C 0.0033 0.0016 'International Tables Vol C Tables 4.2.6.8 and 6.1.1.4'
H H 0.0000 0.0000 'International Tables Vol C Tables 4.2.6.8 and 6.1.1.4'
N N 0.0061 0.0033 'International Tables Vol C Tables 4.2.6.8 and 6.1.1.4'
O O 0.0106 0.0060 'International Tables Vol C Tables 4.2.6.8 and 6.1.1.4'
Br Br -0.2901 2.4595 'International Tables Vol C Tables 4.2.6.8 and 6.1.1.4'

loop_
_geom_angle_atom_site_label_1
_geom_angle_atom_site_label_2
_geom_angle_atom_site_label_3
_geom_angle
C2 C1 C6 121.2(4)
C2 C1 Br1 119.8(4)
C6 C1 Br1 119.0(4)
C1 C2 C3 119.4(5)
C1 C2 H2 120.3
C3 C2 H2 120.3
C2 C3 C4 121.9(4)
C2 C3 H3 119.1
C4 C3 H3 119.1
C3 C4 C5 117.3(4)
C3 C4 C7 123.6(4)
C5 C4 C7 119.0(4)
C6 C5 C4 121.3(5)
C6 C5 H5 119.3
C4 C5 H5 119.3
C1 C6 C5 118.8(4)
C1 C6 H6 120.6
C5 C6 H6 120.6
C8 C7 C4 131.7(4)
C8 C7 H7 114.2
C4 C7 H7 114.2
C7 C8 C11 120.6(4)
C7 C8 C9 129.8(4)
C11 C8 C9 109.6(3)
C8 C9 C10 105.4(3)
C8 C9 H9A 110.7
C10 C9 H9A 110.7
C8 C9 H9B 110.7
C10 C9 H9B 110.7
H9A C9 H9B 108.8
N1 C10 C12 113.9(3)
N1 C10 C9 104.0(3)
C12 C10 C9 111.2(3)
N1 C10 C19 105.4(3)
C12 C10 C19 114.4(3)
C9 C10 C19 107.0(3)
O1 C11 N1 125.0(4)
O1 C11 C8 127.9(4)
N1 C11 C8 107.1(3)
C13 C12 C10 114.3(3)
C13 C12 H12A 108.7
C10 C12 H12A 108.7
C13 C12 H12B 108.7
C10 C12 H12B 108.7
H12A C12 H12B 107.6
C18 C13 C14 118.3(4)
C18 C13 C12 121.5(4)
C14 C13 C12 120.2(4)
C13 C14 C15 119.8(5)
C13 C14 H14 120.1
C15 C14 H14 120.1
C16 C15 C14 120.6(5)
C16 C15 H15 119.7
C14 C15 H15 119.7
C17 C16 C15 119.4(5)
C17 C16 H16 120.3
C15 C16 H16 120.3
C16 C17 C18 121.3(5)
C16 C17 H17 119.3
C18 C17 H17 119.3
C13 C18 C17 120.5(4)
C13 C18 H18 119.7
C17 C18 H18 119.7
O2 C19 O3 124.8(5)
O2 C19 C10 123.0(4)
O3 C19 C10 112.1(4)
O3 C20 H20A 109.5
O3 C20 H20B 109.5
H20A C20 H20B 109.5
O3 C20 H20C 109.5
H20A C20 H20C 109.5
H20B C20 H20C 109.5
O4 C21 O5 126.4(4)
O4 C21 N1 124.1(4)
O5 C21 N1 109.5(3)
O5 C22 C23 110.2(4)
O5 C22 C24 102.1(3)
C23 C22 C24 110.6(4)
O5 C22 C25 109.3(4)
C23 C22 C25 111.9(4)
C24 C22 C25 112.3(4)
C22 C23 H23A 109.5
C22 C23 H23B 109.5
H23A C23 H23B 109.5
C22 C23 H23C 109.5
H23A C23 H23C 109.5
H23B C23 H23C 109.5
C22 C24 H24A 109.5
C22 C24 H24B 109.5
H24A C24 H24B 109.5
C22 C24 H24C 109.5
H24A C24 H24C 109.5
H24B C24 H24C 109.5
C22 C25 H25A 109.5
C22 C25 H25B 109.5
H25A C25 H25B 109.5
C22 C25 H25C 109.5
H25A C25 H25C 109.5
H25B C25 H25C 109.5
C21 N1 C11 121.7(3)
C21 N1 C10 123.5(3)
C11 N1 C10 112.6(3)
C19 O3 C20 112.6(4)
C21 O5 C22 122.4(3)

loop_
_geom_bond_atom_site_label_1
_geom_bond_atom_site_label_2
_geom_bond_distance
Br1 C1 1.892(4)
C1 C2 1.363(6)
C1 C6 1.377(6)
C2 C3 1.368(6)
C2 H2 0.9300
C3 C4 1.386(6)
C3 H3 0.9300
C4 C5 1.391(6)
C4 C7 1.444(6)
C5 C6 1.381(6)
C5 H5 0.9300
C6 H6 0.9300
C7 C8 1.337(5)
C7 H7 0.9300
C8 C11 1.470(5)
C8 C9 1.492(5)
C9 C10 1.534(5)
C9 H9A 0.9700
C9 H9B 0.9700
C10 N1 1.489(4)
C10 C12 1.533(5)
C10 C19 1.550(6)
C11 O1 1.203(4)
C11 N1 1.394(5)
C12 C13 1.511(5)
C12 H12A 0.9700
C12 H12B 0.9700
C13 C18 1.376(6)
C13 C14 1.382(6)
C14 C15 1.391(7)
C14 H14 0.9300
C15 C16 1.369(7)
C15 H15 0.9300
C16 C17 1.336(7)
C16 H16 0.9300
C17 C18 1.379(6)
C17 H17 0.9300
C18 H18 0.9300
C19 O2 1.170(5)
C19 O3 1.312(5)
C20 O3 1.488(5)
C20 H20A 0.9600
C20 H20B 0.9600
C20 H20C 0.9600
C21 O4 1.199(5)
C21 O5 1.331(5)
C21 N1 1.392(5)
C22 O5 1.475(5)
C22 C23 1.487(6)
C22 C24 1.511(6)
C22 C25 1.526(7)
C23 H23A 0.9600
C23 H23B 0.9600
C23 H23C 0.9600
C24 H24A 0.9600
C24 H24B 0.9600
C24 H24C 0.9600
C25 H25A 0.9600
C25 H25B 0.9600
C25 H25C 0.9600

loop_
_geom_torsion_atom_site_label_1
_geom_torsion_atom_site_label_2
_geom_torsion_atom_site_label_3
_geom_torsion_atom_site_label_4
_geom_torsion
C6 C1 C2 C3 -1.4(7)
Br1 C1 C2 C3 176.7(3)
C1 C2 C3 C4 0.7(7)
C2 C3 C4 C5 1.5(6)
C2 C3 C4 C7 -175.1(4)
C3 C4 C5 C6 -3.1(6)
C7 C4 C5 C6 173.7(4)
C2 C1 C6 C5 -0.2(7)
Br1 C1 C6 C5 -178.2(4)
C4 C5 C6 C1 2.5(7)
C3 C4 C7 C8 10.9(7)
C5 C4 C7 C8 -165.8(4)
C4 C7 C8 C11 175.6(4)
C4 C7 C8 C9 -1.4(7)
C7 C8 C9 C10 171.1(4)
C11 C8 C9 C10 -6.2(4)
C8 C9 C10 N1 10.5(4)
C8 C9 C10 C12 133.6(3)
C8 C9 C10 C19 -100.8(4)
C7 C8 C11 O1 -0.7(7)
C9 C8 C11 O1 176.9(4)
C7 C8 C11 N1 -178.5(3)
C9 C8 C11 N1 -1.0(4)
N1 C10 C12 C13 57.1(4)
C9 C10 C12 C13 -60.1(4)
C19 C10 C12 C13 178.5(3)
C10 C12 C13 C18 -80.5(5)
C10 C12 C13 C14 100.4(5)
C18 C13 C14 C15 2.9(7)
C12 C13 C14 C15 -178.0(4)
C13 C14 C15 C16 -1.0(7)
C14 C15 C16 C17 -0.4(9)
C15 C16 C17 C18 -0.4(9)
C14 C13 C18 C17 -3.7(7)
C12 C13 C18 C17 177.3(4)
C16 C17 C18 C13 2.4(9)
N1 C10 C19 O2 -41.7(5)
C12 C10 C19 O2 -167.7(4)
C9 C10 C19 O2 68.6(5)
N1 C10 C19 O3 140.1(3)
C12 C10 C19 O3 14.2(5)
C9 C10 C19 O3 -109.5(4)
O4 C21 N1 C11 22.5(7)
O5 C21 N1 C11 -159.2(3)
O4 C21 N1 C10 -176.1(4)
O5 C21 N1 C10 2.3(5)
O1 C11 N1 C21 -6.3(6)
C8 C11 N1 C21 171.6(4)
O1 C11 N1 C10 -169.6(4)
C8 C11 N1 C10 8.3(4)
C12 C10 N1 C21 63.8(5)
C9 C10 N1 C21 -174.9(3)
C19 C10 N1 C21 -62.5(5)
C12 C10 N1 C11 -133.3(3)
C9 C10 N1 C11 -12.0(4)
C19 C10 N1 C11 100.5(4)
O2 C19 O3 C20 2.0(7)
C10 C19 O3 C20 -179.8(4)
O4 C21 O5 C22 2.3(7)
N1 C21 O5 C22 -176.0(4)
C23 C22 O5 C21 -63.8(5)
C24 C22 O5 C21 178.6(4)
C25 C22 O5 C21 59.6(5)
